data_4300480
loop_
_publ_author_name
'Burchell, Tara J.'
'Puddephatt, Richard J.'

_publ_section_title
;
Self-Assembly of Homochiral and Heterochiral Silver(I) Coordination
Polymers and Networks
;
_journal_issue 2
_journal_name_full 'Inorganic Chemistry'
_journal_page_first 650
_journal_page_last 659
_journal_paper_doi 10.1021/ic051365t
_journal_volume 45
_journal_year 2006
_chemical_formula_sum 'C68 H52 Ag2 Cl8 N10 O10'
_chemical_formula_weight 1668.54
_space_group_IT_number 2
_symmetry_cell_setting triclinic
_symmetry_space_group_name_Hall '-P 1'
_symmetry_space_group_name_H-M 'P -1'
_cell_angle_alpha 97.74(3)
_cell_angle_beta 106.86(3)
_cell_angle_gamma 94.18(3)
_cell_formula_units_Z 2
_cell_length_a 13.459(3)
_cell_length_b 13.672(3)
_cell_length_c 19.467(4)
_cell_measurement_temperature 150(2)
_cell_volume 3373.2(12)
_diffrn_ambient_temperature 150(2)
_exptl_crystal_density_diffrn 1.643
_cod_depositor_comments
;
The following automatic conversions were performed:
'_symmetry_cell_setting' value 'Triclinic' changed to 'triclinic'
according to '/home/saulius/struct/CIF-dictionaries/cif_core.dic'
dictionary named 'cif_core.dic' version 2.4.1 from 2010-06-29.

Automatic conversion script
Id: cif_fix_enum 1527 2010-12-29 10:47:43Z saulius 
;
_cod_database_code 4300480

loop_
_symmetry_equiv_pos_as_xyz
'x, y, z'
'-x, -y, -z'

loop_
_atom_site_label
_atom_site_type_symbol
_atom_site_fract_x
_atom_site_fract_y
_atom_site_fract_z
_atom_site_U_iso_or_equiv
_atom_site_adp_type
_atom_site_occupancy
_atom_site_symmetry_multiplicity
_atom_site_calc_flag
_atom_site_refinement_flags
_atom_site_disorder_assembly
_atom_site_disorder_group
Ag1 Ag 1.00293(4) -0.01346(4) 0.26027(3) 0.04385(18) Uani 1 1 d . . .
Ag2 Ag 0.99718(3) 0.47734(4) 0.24963(2) 0.04057(17) Uani 1 1 d . . .
N9 N 1.0084(4) 0.2291(4) 0.2251(3) 0.0450(13) Uani 1 1 d . . .
O5 O 0.9868(4) 0.2220(6) 0.1606(3) 0.098(2) Uani 1 1 d . . .
O6 O 1.0786(4) 0.1794(4) 0.2578(3) 0.0701(16) Uani 1 1 d . . .
O7 O 0.9655(4) 0.2773(4) 0.2638(3) 0.0682(15) Uani 1 1 d . . .
N10 N 1.0311(4) -0.2518(4) 0.2910(3) 0.0423(13) Uani 1 1 d . . .
O8 O 1.0914(5) -0.2388(4) 0.2558(3) 0.0809(18) Uani 1 1 d . . .
O9 O 0.9837(5) -0.3324(4) 0.2833(4) 0.0823(19) Uani 1 1 d . . .
O10 O 1.0226(4) -0.1818(3) 0.3374(3) 0.0483(11) Uani 1 1 d . . .
N1 N 0.9468(4) 0.0360(3) 0.3512(3) 0.0347(12) Uani 1 1 d . . .
C1 C 0.8855(4) -0.0196(4) 0.3786(3) 0.0368(14) Uani 1 1 d . . .
H1A H 0.8528 -0.0826 0.3514 0.044 Uiso 1 1 calc R . .
C2 C 0.8682(4) 0.0101(4) 0.4432(3) 0.0363(14) Uani 1 1 d . . .
H2A H 0.8237 -0.0313 0.4601 0.044 Uiso 1 1 calc R . .
C3 C 0.9160(4) 0.1015(4) 0.4844(3) 0.0327(13) Uani 1 1 d . . .
H3A H 0.9067 0.1226 0.5305 0.039 Uiso 1 1 calc R . .
C4 C 0.9777(4) 0.1614(4) 0.4565(3) 0.0261(12) Uani 1 1 d . . .
C5 C 0.9898(4) 0.1255(4) 0.3897(3) 0.0294(12) Uani 1 1 d . . .
H5A H 1.0309 0.1667 0.3702 0.035 Uiso 1 1 calc R . .
C6 C 1.0354(4) 0.2612(4) 0.4910(3) 0.0260(12) Uani 1 1 d . . .
O1 O 1.0691(3) 0.3131(3) 0.45361(19) 0.0271(8) Uani 1 1 d . . .
N2 N 1.0511(3) 0.2914(3) 0.5624(2) 0.0261(10) Uani 1 1 d . . .
H2B H 1.0262 0.2544 0.5887 0.031 Uiso 1 1 calc R . .
C7 C 1.1106(4) 0.3870(4) 0.5938(3) 0.0247(12) Uani 1 1 d . . .
C8 C 1.0554(4) 0.4699(4) 0.5965(3) 0.0275(12) Uani 1 1 d . . .
H8A H 0.9812 0.4613 0.5815 0.033 Uiso 1 1 calc R . .
C9 C 1.1092(4) 0.5640(4) 0.6209(3) 0.0289(12) Uani 1 1 d . . .
H9A H 1.0718 0.6200 0.6236 0.035 Uiso 1 1 calc R . .
C10 C 1.2195(4) 0.5776(4) 0.6419(3) 0.0253(12) Uani 1 1 d . . .
C11 C 1.2770(5) 0.6720(4) 0.6652(3) 0.0373(14) Uani 1 1 d . . .
H11A H 1.2409 0.7291 0.6662 0.045 Uiso 1 1 calc R . .
C12 C 1.3827(5) 0.6839(5) 0.6863(4) 0.0416(16) Uani 1 1 d . . .
H12A H 1.4197 0.7488 0.7020 0.050 Uiso 1 1 calc R . .
C13 C 1.4379(5) 0.6014(4) 0.6851(3) 0.0377(15) Uani 1 1 d . . .
H13A H 1.5121 0.6101 0.6999 0.045 Uiso 1 1 calc R . .
C14 C 1.3849(4) 0.5082(4) 0.6627(3) 0.0317(13) Uani 1 1 d . . .
H14A H 1.4230 0.4525 0.6623 0.038 Uiso 1 1 calc R . .
C15 C 1.2748(4) 0.4927(4) 0.6401(3) 0.0245(11) Uani 1 1 d . . .
C16 C 1.2169(4) 0.3959(4) 0.6144(3) 0.0230(11) Uani 1 1 d . . .
C17 C 1.2752(4) 0.3070(4) 0.6089(3) 0.0275(12) Uani 1 1 d . . .
C18 C 1.2973(4) 0.2493(4) 0.6662(3) 0.0300(13) Uani 1 1 d . . .
C19 C 1.2616(5) 0.2690(4) 0.7276(3) 0.0384(15) Uani 1 1 d . . .
H19A H 1.2211 0.3224 0.7312 0.046 Uiso 1 1 calc R . .
C20 C 1.2842(5) 0.2128(5) 0.7819(3) 0.0465(17) Uani 1 1 d . . .
H20A H 1.2590 0.2273 0.8225 0.056 Uiso 1 1 calc R . .
C21 C 1.3437(5) 0.1347(5) 0.7781(4) 0.0523(19) Uani 1 1 d . . .
H21A H 1.3606 0.0969 0.8166 0.063 Uiso 1 1 calc R . .
C22 C 1.3777(5) 0.1125(5) 0.7195(4) 0.0478(18) Uani 1 1 d . . .
H22A H 1.4172 0.0581 0.7171 0.057 Uiso 1 1 calc R . .
C23 C 1.3561(4) 0.1680(4) 0.6619(3) 0.0357(14) Uani 1 1 d . . .
C24 C 1.3924(4) 0.1474(5) 0.6006(4) 0.0453(17) Uani 1 1 d . . .
H24A H 1.4324 0.0935 0.5973 0.054 Uiso 1 1 calc R . .
C25 C 1.3710(4) 0.2036(4) 0.5460(4) 0.0386(15) Uani 1 1 d . . .
H25A H 1.3962 0.1884 0.5054 0.046 Uiso 1 1 calc R . .
C26 C 1.3117(4) 0.2838(4) 0.5500(3) 0.0285(13) Uani 1 1 d . . .
N3 N 1.2846(3) 0.3392(3) 0.4925(2) 0.0295(11) Uani 1 1 d . . .
H3B H 1.2194 0.3521 0.4778 0.035 Uiso 1 1 calc R . .
C27 C 1.3502(4) 0.3739(4) 0.4581(3) 0.0321(13) Uani 1 1 d . . .
O2 O 1.4413(3) 0.3581(3) 0.4719(2) 0.0467(12) Uani 1 1 d . . .
C28 C 1.3044(4) 0.4377(4) 0.4027(3) 0.0308(13) Uani 1 1 d . . .
C29 C 1.3724(4) 0.5130(5) 0.3922(3) 0.0392(15) Uani 1 1 d . . .
H29A H 1.4453 0.5191 0.4164 0.047 Uiso 1 1 calc R . .
C30 C 1.3321(5) 0.5772(5) 0.3468(3) 0.0429(16) Uani 1 1 d . . .
H30A H 1.3763 0.6298 0.3398 0.051 Uiso 1 1 calc R . .
C31 C 1.2262(5) 0.5651(5) 0.3110(3) 0.0376(14) Uani 1 1 d . . .
H31A H 1.1987 0.6115 0.2804 0.045 Uiso 1 1 calc R . .
C32 C 1.1999(4) 0.4274(5) 0.3632(3) 0.0350(14) Uani 1 1 d . . .
H32A H 1.1544 0.3743 0.3683 0.042 Uiso 1 1 calc R . .
N4 N 1.1602(4) 0.4911(4) 0.3173(3) 0.0351(12) Uani 1 1 d . . .
N5 N 0.8345(3) 0.4667(4) 0.1814(2) 0.0315(11) Uani 1 1 d . . .
C33 C 0.7681(4) 0.3930(4) 0.1878(3) 0.0328(13) Uani 1 1 d . . .
H33A H 0.7953 0.3437 0.2157 0.039 Uiso 1 1 calc R . .
C34 C 0.6606(5) 0.3862(5) 0.1551(3) 0.0379(14) Uani 1 1 d . . .
H34A H 0.6151 0.3350 0.1626 0.045 Uiso 1 1 calc R . .
C35 C 0.6219(4) 0.4540(4) 0.1122(3) 0.0328(13) Uani 1 1 d . . .
H35A H 0.5488 0.4504 0.0891 0.039 Uiso 1 1 calc R . .
C36 C 0.6903(4) 0.5288(4) 0.1024(3) 0.0287(12) Uani 1 1 d . . .
C37 C 0.7944(4) 0.5323(4) 0.1379(3) 0.0275(12) Uani 1 1 d . . .
H37A H 0.8411 0.5836 0.1318 0.033 Uiso 1 1 calc R . .
C38 C 0.6436(4) 0.5981(4) 0.0514(3) 0.0293(13) Uani 1 1 d . . .
O3 O 0.5544(3) 0.6178(3) 0.0437(2) 0.0375(10) Uani 1 1 d . . .
N6 N 0.7063(4) 0.6334(4) 0.0148(3) 0.0347(12) Uani 1 1 d . . .
H6A H 0.7696 0.6152 0.0244 0.042 Uiso 1 1 calc R . .
C39 C 0.6787(4) 0.6973(4) -0.0377(3) 0.0289(13) Uani 1 1 d . . .
C40 C 0.6225(5) 0.7773(5) -0.0253(4) 0.0410(15) Uani 1 1 d . . .
H40A H 0.6017 0.7872 0.0175 0.049 Uiso 1 1 calc R . .
C41 C 0.5981(5) 0.8402(5) -0.0745(4) 0.0396(15) Uani 1 1 d . . .
H41A H 0.5610 0.8946 -0.0653 0.048 Uiso 1 1 calc R . .
C42 C 0.6270(4) 0.8262(4) -0.1390(3) 0.0374(15) Uani 1 1 d . . .
C43 C 0.6007(5) 0.8892(5) -0.1924(4) 0.0436(16) Uani 1 1 d . . .
H43A H 0.5642 0.9444 -0.1845 0.052 Uiso 1 1 calc R . .
C44 C 0.6271(5) 0.8715(5) -0.2542(4) 0.0461(18) Uani 1 1 d . . .
H44A H 0.6084 0.9140 -0.2895 0.055 Uiso 1 1 calc R . .
C45 C 0.6813(5) 0.7919(5) -0.2670(3) 0.0413(16) Uani 1 1 d . . .
H45A H 0.6978 0.7801 -0.3115 0.050 Uiso 1 1 calc R . .
C46 C 0.7111(4) 0.7309(4) -0.2172(3) 0.0350(14) Uani 1 1 d . . .
H46A H 0.7507 0.6786 -0.2261 0.042 Uiso 1 1 calc R . .
C47 C 0.6832(4) 0.7448(4) -0.1514(3) 0.0301(13) Uani 1 1 d . . .
C48 C 0.7106(4) 0.6802(4) -0.0991(3) 0.0284(12) Uani 1 1 d . . .
C49 C 0.7698(4) 0.5947(4) -0.1107(3) 0.0264(12) Uani 1 1 d . . .
C50 C 0.7162(4) 0.4977(4) -0.1416(3) 0.0268(12) Uani 1 1 d . . .
C51 C 0.6045(4) 0.4799(5) -0.1655(3) 0.0339(13) Uani 1 1 d . . .
H51A H 0.5646 0.5338 -0.1619 0.041 Uiso 1 1 calc R . .
C52 C 0.5549(5) 0.3865(5) -0.1933(3) 0.0405(15) Uani 1 1 d . . .
H52A H 0.4806 0.3759 -0.2084 0.049 Uiso 1 1 calc R . .
C53 C 0.6113(5) 0.3061(5) -0.2000(4) 0.0466(17) Uani 1 1 d . . .
H53A H 0.5756 0.2413 -0.2196 0.056 Uiso 1 1 calc R . .
C54 C 0.7178(5) 0.3206(5) -0.1785(3) 0.0402(15) Uani 1 1 d . . .
H54A H 0.7556 0.2654 -0.1834 0.048 Uiso 1 1 calc R . .
C55 C 0.7728(4) 0.4159(4) -0.1490(3) 0.0298(13) Uani 1 1 d . . .
C56 C 0.8830(4) 0.4323(4) -0.1275(3) 0.0314(13) Uani 1 1 d . . .
H56A H 0.9220 0.3781 -0.1325 0.038 Uiso 1 1 calc R . .
C57 C 0.9339(4) 0.5256(4) -0.0994(3) 0.0312(13) Uani 1 1 d . . .
H57A H 1.0081 0.5361 -0.0860 0.037 Uiso 1 1 calc R . .
C58 C 0.8775(4) 0.6061(4) -0.0901(3) 0.0282(12) Uani 1 1 d . . .
N7 N 0.9343(3) 0.7017(3) -0.0555(2) 0.0300(11) Uani 1 1 d . . .
H7A H 0.9563 0.7425 -0.0808 0.036 Uiso 1 1 calc R . .
O4 O 0.9202(3) 0.6718(3) 0.0522(2) 0.0338(9) Uani 1 1 d . . .
C59 C 0.9527(4) 0.7268(4) 0.0164(3) 0.0305(13) Uani 1 1 d . . .
C60 C 1.0095(4) 0.8267(4) 0.0525(3) 0.0303(13) Uani 1 1 d . . .
C61 C 1.0729(5) 0.8868(5) 0.0270(3) 0.0387(15) Uani 1 1 d . . .
H61A H 1.0829 0.8669 -0.0189 0.046 Uiso 1 1 calc R . .
C62 C 1.1217(5) 0.9770(5) 0.0697(4) 0.0446(16) Uani 1 1 d . . .
H62A H 1.1664 1.0192 0.0536 0.053 Uiso 1 1 calc R . .
C63 C 1.1049(5) 1.0043(5) 0.1352(4) 0.0437(16) Uani 1 1 d . . .
H63A H 1.1389 1.0660 0.1639 0.052 Uiso 1 1 calc R . .
C64 C 0.9960(4) 0.8596(4) 0.1189(3) 0.0348(14) Uani 1 1 d . . .
H64A H 0.9520 0.8182 0.1363 0.042 Uiso 1 1 calc R . .
N8 N 1.0419(4) 0.9474(4) 0.1607(3) 0.0388(12) Uani 1 1 d . . .
C100 C 0.2254(8) 1.9018(7) -0.1524(6) 0.096(3) Uani 1 1 d . . .
H10A H 0.2021 1.8446 -0.1325 0.115 Uiso 1 1 calc R . .
H10B H 0.1713 1.9049 -0.1988 0.115 Uiso 1 1 calc R . .
Cl1 Cl 0.3368(2) 1.88002(16) -0.17079(19) 0.0989(9) Uani 1 1 d . . .
Cl2 Cl 0.23155(19) 2.00792(18) -0.09297(14) 0.0821(7) Uani 1 1 d . . .
C101 C 1.7422(8) 1.0661(11) 0.6134(7) 0.132(5) Uani 1 1 d . . .
H10C H 1.7160 1.0666 0.5604 0.159 Uiso 1 1 calc R . .
H10D H 1.8073 1.1127 0.6329 0.159 Uiso 1 1 calc R . .
Cl3 Cl 1.6501(2) 1.1121(2) 0.6524(2) 0.1252(12) Uani 1 1 d . . .
Cl4 Cl 1.77196(17) 0.95440(18) 0.62535(15) 0.0820(7) Uani 1 1 d . . .
C102 C 0.6354(5) 1.2572(6) -0.0239(4) 0.059(2) Uani 1 1 d . . .
H10E H 0.6015 1.2694 0.0147 0.071 Uiso 1 1 calc R . .
H10F H 0.6064 1.2988 -0.0611 0.071 Uiso 1 1 calc R . .
Cl5 Cl 0.6051(2) 1.13441(17) -0.06336(15) 0.0932(8) Uani 1 1 d . . .
Cl6 Cl 0.77088(14) 1.29410(16) 0.01418(11) 0.0652(5) Uani 1 1 d . . .
C103 C 1.3603(5) 1.7376(6) 0.5131(4) 0.0554(19) Uani 1 1 d . . .
H10G H 1.3897 1.6907 0.5460 0.066 Uiso 1 1 calc R . .
H10H H 1.3922 1.7312 0.4731 0.066 Uiso 1 1 calc R . .
Cl7 Cl 1.3934(2) 1.85878(16) 0.56132(13) 0.0853(7) Uani 1 1 d . . .
Cl8 Cl 1.22491(13) 1.70490(15) 0.47651(11) 0.0603(5) Uani 1 1 d . . .

loop_
_atom_site_aniso_label
_atom_site_aniso_U_11
_atom_site_aniso_U_22
_atom_site_aniso_U_33
_atom_site_aniso_U_23
_atom_site_aniso_U_13
_atom_site_aniso_U_12
Ag1 0.0550(3) 0.0397(3) 0.0342(3) -0.0111(2) 0.0177(2) 0.0031(2)
Ag2 0.0294(3) 0.0555(3) 0.0308(3) 0.0069(2) -0.0018(2) 0.0126(2)
N9 0.048(3) 0.041(3) 0.047(4) 0.004(3) 0.020(3) -0.004(3)
O5 0.067(4) 0.195(8) 0.035(3) 0.034(4) 0.017(3) -0.009(4)
O6 0.077(4) 0.056(3) 0.091(4) 0.017(3) 0.040(3) 0.027(3)
O7 0.081(4) 0.069(4) 0.062(4) 0.010(3) 0.026(3) 0.042(3)
N10 0.048(3) 0.036(3) 0.044(3) 0.005(3) 0.019(3) -0.002(3)
O8 0.126(5) 0.081(4) 0.072(4) 0.029(3) 0.074(4) 0.032(4)
O9 0.093(4) 0.036(3) 0.125(6) -0.009(3) 0.058(4) -0.008(3)
O10 0.060(3) 0.039(3) 0.050(3) -0.004(2) 0.028(2) 0.003(2)
N1 0.042(3) 0.024(2) 0.033(3) -0.004(2) 0.007(2) 0.003(2)
C1 0.034(3) 0.032(3) 0.038(4) -0.002(3) 0.006(3) -0.006(3)
C2 0.036(3) 0.033(3) 0.035(4) -0.004(3) 0.011(3) -0.007(3)
C3 0.031(3) 0.038(3) 0.029(3) -0.001(3) 0.011(3) 0.003(3)
C4 0.020(3) 0.032(3) 0.024(3) 0.004(2) 0.004(2) 0.004(2)
C5 0.034(3) 0.028(3) 0.025(3) -0.001(2) 0.010(2) 0.003(2)
C6 0.018(2) 0.026(3) 0.030(3) -0.001(2) 0.002(2) 0.006(2)
O1 0.0266(19) 0.030(2) 0.022(2) 0.0015(17) 0.0050(16) 0.0010(16)
N2 0.027(2) 0.028(2) 0.022(3) -0.0029(19) 0.0095(19) 0.0002(19)
C7 0.028(3) 0.029(3) 0.016(3) -0.002(2) 0.008(2) 0.001(2)
C8 0.024(3) 0.039(3) 0.020(3) 0.000(2) 0.008(2) 0.005(2)
C9 0.037(3) 0.030(3) 0.023(3) 0.002(2) 0.012(2) 0.010(2)
C10 0.033(3) 0.025(3) 0.017(3) 0.003(2) 0.006(2) 0.003(2)
C11 0.053(4) 0.025(3) 0.033(4) 0.006(3) 0.014(3) -0.001(3)
C12 0.053(4) 0.028(3) 0.041(4) 0.006(3) 0.013(3) -0.009(3)
C13 0.030(3) 0.041(4) 0.037(4) 0.002(3) 0.007(3) -0.010(3)
C14 0.032(3) 0.034(3) 0.029(3) 0.003(3) 0.010(2) 0.003(2)
C15 0.028(3) 0.029(3) 0.016(3) 0.002(2) 0.007(2) 0.001(2)
C16 0.029(3) 0.025(3) 0.014(3) 0.002(2) 0.005(2) 0.004(2)
C17 0.022(3) 0.025(3) 0.029(3) -0.005(2) 0.003(2) 0.000(2)
C18 0.028(3) 0.024(3) 0.029(3) 0.004(2) -0.003(2) -0.003(2)
C19 0.052(4) 0.025(3) 0.028(3) 0.001(3) 0.001(3) -0.006(3)
C20 0.061(4) 0.040(4) 0.026(4) 0.010(3) -0.003(3) -0.010(3)
C21 0.061(4) 0.041(4) 0.040(4) 0.015(3) -0.009(3) -0.006(3)
C22 0.043(4) 0.030(3) 0.057(5) 0.017(3) -0.007(3) 0.001(3)
C23 0.031(3) 0.026(3) 0.040(4) 0.003(3) -0.002(3) 0.000(2)
C24 0.028(3) 0.034(3) 0.067(5) 0.009(3) 0.003(3) 0.011(3)
C25 0.029(3) 0.039(3) 0.046(4) -0.002(3) 0.011(3) 0.009(3)
C26 0.017(3) 0.031(3) 0.032(3) -0.002(2) 0.002(2) 0.002(2)
N3 0.023(2) 0.045(3) 0.021(3) 0.004(2) 0.0068(19) 0.012(2)
C27 0.022(3) 0.047(4) 0.023(3) -0.004(3) 0.005(2) 0.004(2)
O2 0.022(2) 0.071(3) 0.049(3) 0.018(2) 0.0078(19) 0.014(2)
C28 0.025(3) 0.045(3) 0.022(3) 0.002(3) 0.008(2) 0.007(3)
C29 0.024(3) 0.061(4) 0.034(4) 0.002(3) 0.012(3) 0.008(3)
C30 0.037(3) 0.060(4) 0.034(4) 0.012(3) 0.014(3) 0.007(3)
C31 0.042(4) 0.050(4) 0.025(3) 0.009(3) 0.014(3) 0.016(3)
C32 0.030(3) 0.050(4) 0.024(3) 0.000(3) 0.009(2) 0.005(3)
N4 0.032(3) 0.053(3) 0.024(3) 0.011(2) 0.011(2) 0.016(2)
N5 0.023(2) 0.048(3) 0.019(2) 0.000(2) 0.0000(19) 0.007(2)
C33 0.031(3) 0.044(3) 0.024(3) 0.007(3) 0.007(2) 0.009(3)
C34 0.037(3) 0.048(4) 0.029(3) 0.004(3) 0.012(3) 0.002(3)
C35 0.027(3) 0.048(4) 0.024(3) 0.002(3) 0.009(2) 0.008(3)
C36 0.029(3) 0.043(3) 0.015(3) 0.001(2) 0.009(2) 0.010(3)
C37 0.026(3) 0.038(3) 0.020(3) 0.004(2) 0.007(2) 0.010(2)
C38 0.030(3) 0.038(3) 0.017(3) 0.001(2) 0.002(2) 0.015(2)
O3 0.023(2) 0.052(3) 0.036(2) 0.007(2) 0.0059(17) 0.0128(18)
N6 0.028(2) 0.056(3) 0.024(3) 0.009(2) 0.009(2) 0.017(2)
C39 0.021(3) 0.043(3) 0.022(3) 0.004(3) 0.004(2) 0.008(2)
C40 0.036(3) 0.050(4) 0.036(4) 0.002(3) 0.011(3) 0.011(3)
C41 0.037(3) 0.039(3) 0.042(4) 0.002(3) 0.012(3) 0.008(3)
C42 0.034(3) 0.032(3) 0.036(4) 0.003(3) -0.002(3) -0.001(3)
C43 0.045(4) 0.034(3) 0.044(4) 0.013(3) -0.001(3) 0.003(3)
C44 0.048(4) 0.041(4) 0.039(4) 0.019(3) -0.003(3) -0.011(3)
C45 0.050(4) 0.043(4) 0.026(3) 0.008(3) 0.007(3) -0.010(3)
C46 0.038(3) 0.035(3) 0.027(3) 0.004(3) 0.004(3) -0.006(3)
C47 0.028(3) 0.031(3) 0.026(3) 0.000(2) 0.002(2) -0.002(2)
C48 0.025(3) 0.036(3) 0.020(3) 0.002(2) 0.002(2) 0.001(2)
C49 0.029(3) 0.037(3) 0.015(3) 0.004(2) 0.009(2) 0.005(2)
C50 0.027(3) 0.040(3) 0.017(3) 0.007(2) 0.012(2) 0.003(2)
C51 0.029(3) 0.047(4) 0.027(3) 0.008(3) 0.009(2) 0.004(3)
C52 0.027(3) 0.050(4) 0.042(4) 0.009(3) 0.009(3) -0.005(3)
C53 0.046(4) 0.042(4) 0.047(4) 0.007(3) 0.011(3) -0.010(3)
C54 0.044(4) 0.037(3) 0.042(4) 0.010(3) 0.015(3) 0.005(3)
C55 0.033(3) 0.034(3) 0.022(3) 0.003(2) 0.009(2) 0.003(2)
C56 0.034(3) 0.033(3) 0.028(3) 0.001(3) 0.010(3) 0.008(2)
C57 0.022(3) 0.047(4) 0.022(3) -0.005(3) 0.007(2) 0.004(2)
C58 0.032(3) 0.034(3) 0.017(3) 0.001(2) 0.006(2) 0.003(2)
N7 0.033(3) 0.035(3) 0.019(2) -0.004(2) 0.008(2) -0.003(2)
O4 0.030(2) 0.043(2) 0.025(2) 0.0016(19) 0.0057(17) 0.0020(18)
C59 0.021(3) 0.039(3) 0.028(3) -0.001(3) 0.005(2) 0.012(2)
C60 0.026(3) 0.034(3) 0.026(3) 0.001(2) 0.001(2) 0.010(2)
C61 0.040(3) 0.046(4) 0.029(3) -0.003(3) 0.012(3) 0.006(3)
C62 0.038(3) 0.047(4) 0.046(4) 0.000(3) 0.012(3) 0.002(3)
C63 0.047(4) 0.033(3) 0.043(4) -0.010(3) 0.010(3) 0.000(3)
C64 0.033(3) 0.039(3) 0.028(3) -0.003(3) 0.005(3) 0.008(3)
N8 0.044(3) 0.039(3) 0.028(3) -0.008(2) 0.008(2) 0.006(2)
C100 0.090(7) 0.075(6) 0.118(9) -0.006(6) 0.040(6) -0.009(5)
Cl1 0.1017(18) 0.0499(12) 0.170(3) 0.0087(15) 0.0821(19) 0.0141(12)
Cl2 0.0934(16) 0.0752(15) 0.0849(17) -0.0015(12) 0.0440(14) 0.0138(12)
C101 0.064(6) 0.188(14) 0.152(12) 0.107(11) 0.011(7) 0.004(7)
Cl3 0.0896(18) 0.0861(18) 0.223(4) 0.025(2) 0.079(2) 0.0296(15)
Cl4 0.0677(13) 0.0734(14) 0.1015(19) -0.0095(13) 0.0331(13) -0.0007(11)
C102 0.051(4) 0.069(5) 0.050(5) -0.007(4) 0.008(4) 0.023(4)
Cl5 0.1014(18) 0.0633(14) 0.0933(19) 0.0018(13) 0.0011(14) 0.0109(13)
Cl6 0.0521(11) 0.0836(14) 0.0573(12) -0.0049(10) 0.0168(9) 0.0208(10)
C103 0.044(4) 0.070(5) 0.051(5) 0.004(4) 0.012(3) 0.016(4)
Cl7 0.1042(17) 0.0613(13) 0.0682(15) 0.0073(11) -0.0039(13) -0.0012(12)
Cl8 0.0439(10) 0.0773(13) 0.0581(12) 0.0023(10) 0.0140(8) 0.0184(9)

loop_
_geom_bond_atom_site_label_1
_geom_bond_atom_site_label_2
_geom_bond_distance
_geom_bond_site_symmetry_2
_geom_bond_publ_flag
Ag1 N8 2.162(5) 1_545 ?
Ag1 N1 2.165(5) . ?
Ag2 N4 2.187(5) . ?
Ag2 N5 2.190(4) . ?
N9 O5 1.192(7) . ?
N9 O7 1.230(7) . ?
N9 O6 1.273(7) . ?
N10 O9 1.199(7) . ?
N10 O8 1.224(7) . ?
N10 O10 1.260(7) . ?
N1 C5 1.339(7) . ?
N1 C1 1.347(8) . ?
C1 C2 1.359(8) . ?
C2 C3 1.390(8) . ?
C3 C4 1.392(8) . ?
C4 C5 1.386(8) . ?
C4 C6 1.487(7) . ?
C6 O1 1.234(7) . ?
C6 N2 1.346(7) . ?
N2 C7 1.439(7) . ?
C7 C16 1.361(7) . ?
C7 C8 1.402(8) . ?
C8 C9 1.381(8) . ?
C9 C10 1.411(7) . ?
C10 C11 1.402(8) . ?
C10 C15 1.425(7) . ?
C11 C12 1.352(9) . ?
C12 C13 1.397(9) . ?
C13 C14 1.363(8) . ?
C14 C15 1.409(7) . ?
C15 C16 1.433(7) . ?
C16 C17 1.503(7) . ?
C17 C26 1.382(8) . ?
C17 C18 1.425(8) . ?
C18 C19 1.413(8) . ?
C18 C23 1.419(8) . ?
C19 C20 1.366(8) . ?
C20 C21 1.387(10) . ?
C21 C22 1.355(10) . ?
C22 C23 1.410(9) . ?
C23 C24 1.418(9) . ?
C24 C25 1.370(9) . ?
C25 C26 1.409(8) . ?
C26 N3 1.411(7) . ?
N3 C27 1.349(7) . ?
C27 O2 1.219(6) . ?
C27 C28 1.499(8) . ?
C28 C32 1.380(8) . ?
C28 C29 1.403(8) . ?
C29 C30 1.358(9) . ?
C30 C31 1.379(8) . ?
C31 N4 1.339(8) . ?
C32 N4 1.357(8) . ?
N5 C33 1.341(7) . ?
N5 C37 1.350(7) . ?
C33 C34 1.391(8) . ?
C34 C35 1.363(8) . ?
C35 C36 1.395(8) . ?
C36 C37 1.365(7) . ?
C36 C38 1.503(8) . ?
C38 O3 1.219(6) . ?
C38 N6 1.355(7) . ?
N6 C39 1.419(7) . ?
C39 C48 1.380(8) . ?
C39 C40 1.407(8) . ?
C40 C41 1.359(9) . ?
C41 C42 1.411(9) . ?
C42 C43 1.422(8) . ?
C42 C47 1.424(8) . ?
C43 C44 1.347(9) . ?
C44 C45 1.387(9) . ?
C45 C46 1.356(8) . ?
C46 C47 1.429(8) . ?
C47 C48 1.423(8) . ?
C48 C49 1.490(8) . ?
C49 C58 1.378(7) . ?
C49 C50 1.427(8) . ?
C50 C55 1.413(8) . ?
C50 C51 1.430(8) . ?
C51 C52 1.361(9) . ?
C52 C53 1.393(9) . ?
C53 C54 1.363(9) . ?
C54 C55 1.410(8) . ?
C55 C56 1.412(8) . ?
C56 C57 1.365(8) . ?
C57 C58 1.402(8) . ?
C58 N7 1.437(7) . ?
N7 C59 1.341(7) . ?
O4 C59 1.230(7) . ?
C59 C60 1.491(8) . ?
C60 C64 1.378(8) . ?
C60 C61 1.378(8) . ?
C61 C62 1.390(9) . ?
C62 C63 1.365(9) . ?
C63 N8 1.351(8) . ?
C64 N8 1.349(7) . ?
N8 Ag1 2.162(5) 1_565 ?
C100 Cl1 1.676(10) . ?
C100 Cl2 1.710(10) . ?
C101 Cl4 1.636(13) . ?
C101 Cl3 1.744(14) . ?
C102 Cl5 1.716(8) . ?
C102 Cl6 1.763(7) . ?
C103 Cl7 1.748(8) . ?
C103 Cl8 1.752(7) . ?
